data_4033599
loop_
_publ_author_name
'Simeth, Nadja A.'
'Bellisario, Alfredo'
'Crespi, Stefano'
'Fagnoni, Maurizio'
'K\"onig, Burkhard'

_publ_section_title
;
 Substituent Effects on 3-Arylazoindole Photoswitches.
;
_journal_issue 11
_journal_name_full 'The Journal of organic chemistry'
_journal_page_first 6565
_journal_page_last 6575
_journal_paper_doi 10.1021/acs.joc.8b02973
_journal_volume 84
_journal_year 2019
_chemical_formula_moiety 'C10 H7 N3'
_chemical_formula_sum 'C10 H7 N3'
_chemical_formula_weight 169.19
_space_group_crystal_system monoclinic
_space_group_IT_number 15
_space_group_name_Hall '-C 2yc'
_space_group_name_H-M_alt 'C 1 2/c 1'
_symmetry_space_group_name_Hall '-C 2yc'
_symmetry_space_group_name_H-M 'C 1 2/c 1'
_atom_sites_solution_hydrogens geom
_atom_sites_solution_primary dual
_audit_creation_date 2017-03-27
_audit_creation_method
;
Olex2 1.2-alpha
(compiled 2017.03.22 svn.r3403 for OlexSys, GUI svn.r5332)
;
_cell_angle_alpha 90
_cell_angle_beta 105.517(3)
_cell_angle_gamma 90
_cell_formula_units_Z 8
_cell_length_a 9.5514(3)
_cell_length_b 9.5468(2)
_cell_length_c 17.8087(5)
_cell_measurement_reflns_used 8253
_cell_measurement_temperature 296.95(10)
_cell_measurement_theta_max 73.5840
_cell_measurement_theta_min 5.1370
_cell_volume 1564.70(8)
_computing_cell_refinement 'CrysAlisPro 1.171.38.43 (Rigaku OD, 2015)'
_computing_data_collection 'CrysAlisPro 1.171.38.43 (Rigaku OD, 2015)'
_computing_data_reduction 'CrysAlisPro 1.171.38.43 (Rigaku OD, 2015)'
_computing_molecular_graphics 'Olex2 (Dolomanov et al., 2009)'
_computing_publication_material 'Olex2 (Dolomanov et al., 2009)'
_computing_structure_refinement 'ShelXL (Sheldrick, 2015)'
_computing_structure_solution 'ShelXT (Sheldrick, 2015)'
_diffrn_ambient_environment air
_diffrn_ambient_temperature 296.95(10)
_diffrn_detector 'CCD plate'
_diffrn_detector_area_resol_mean 10.3546
_diffrn_detector_type Atlas
_diffrn_measured_fraction_theta_full 1.000
_diffrn_measured_fraction_theta_max 0.996
_diffrn_measurement_details
;
List of Runs (angles in degrees, time in seconds):

  # Type    Start    End  Width  t~exp~   \w     \q     \k     \f   Frames
--------------------------------------------------------------------------
  1  \w     -9.00  20.00   1.00    7.50    --   32.00  99.00-141.73   29
  2  \w     14.00 115.00   1.00    7.50    --   41.73  57.00 120.00  101
  3  \w      2.00  98.00   1.00    7.50    --   41.73-125.00-150.00   96
  4  \w     17.00 116.00   1.00    7.50    --   41.73  37.00 -90.00   99
  5  \w      2.00  98.00   1.00    7.50    --   41.73-125.00  30.00   96
  6  \w     17.00 116.00   1.00    7.50    --   41.73  37.00  30.00   99
  7  \w      7.00  33.00   1.00    7.50    --   44.00  89.00   7.85   26
  8  \w     19.00  46.00   1.00    7.50    --   52.00  80.00-117.45   27
  9  \w     18.00  46.00   1.00    7.50    --   52.00  81.00  80.14   28
 10  \w     19.00  46.00   1.00    7.50    --   52.00  80.00-166.65   27
 11  \w     19.00  46.00   1.00    7.50    --   52.00  80.00  -9.96   27
 12  \w     24.00 132.00   1.00    7.50    --   56.00  76.00 110.46  108
 13  \w     23.00  49.00   1.00    7.50    --   56.00  78.00 -78.15   26
 14  \w     23.00  49.00   1.00    7.50    --   56.00  78.00 170.53   26
 15  \w     31.00 140.00   1.00    7.50    --   64.00  77.00-124.58  109
 16  \w     36.00 113.00   1.00    7.50    --   68.00  75.00-110.46   77
 17  \w     94.00 143.00   1.00    7.50    --   68.00  76.00  11.84   49
 18  \w     36.00  62.00   1.00    7.50    --   68.00  76.00  11.84   26
 19  \w    100.00 133.00   1.00    7.50    --   68.00  77.00-173.54   33
 20  \w     35.00  87.00   1.00    7.50    --   68.00  77.00-173.54   52
 21  \w     39.00  75.00   1.00    7.50    --   72.00  77.00 124.79   36
 22  \w    113.00 139.00   1.00    7.50    --   72.00  77.00  77.70   26
 23  \w     40.00  65.00   1.00    7.50    --   72.00  77.00 -77.16   25
 24  \w     39.00  69.00   1.00    7.50    --   72.00  77.00 -42.18   30
 25  \w     39.00  66.00   1.00    7.50    --   72.00  77.00  77.70   27
 26  \w    113.00 148.00   1.00    7.50    --   72.00  76.00  44.96   35
 27  \w     40.00  66.00   1.00    7.50    --   72.00  76.00  44.96   26
 28  \w     74.00 145.00   1.00   12.50    --  106.46  77.00  60.00   71
 29  \w     31.00 100.00   1.00   12.50    --  106.46 -94.00  90.00   69
 30  \w     74.00 156.00   1.00   12.50    --  106.46  77.00-180.00   82
 31  \w     28.00  87.00   1.00   12.50    --  106.46 -94.00 -60.00   59
 32  \w     74.00 153.00   1.00   12.50    --  106.46  77.00 120.00   79
 33  \w     76.00 102.00   1.00   12.50    --  106.46  66.00 -62.00   26
 34  \w     76.00 144.00   1.00   12.50    --  106.46  77.00   0.00   68
 35  \w     25.00  89.00   1.00   12.50    --  106.46 -94.00 150.00   64
 36  \w     78.00 103.00   1.00   12.50    --  106.46  61.00-120.00   25
 37  \w    103.00 157.00   1.00   12.50    --  106.46  77.00-120.00   54
 38  \w     74.00 100.00   1.00   12.50    --  106.46  77.00-120.00   26
 39  \w     41.00  68.00   1.00   12.50    --  106.46 -45.00 -90.00   27
 40  \w     33.00 115.00   1.00   12.50    --  106.46-125.00-120.00   82
 41  \w     74.00 138.00   1.00   12.50    --  106.46  77.00 -60.00   64
 42  \w     33.00  76.00   1.00   12.50    --  106.46 -45.00 120.00   43
 43  \w     41.00  67.00   1.00   12.50    --  106.46 -45.00   0.00   26
 44  \w     42.00  73.00   1.00   12.50    --  106.46 -45.00-150.00   31
 45  \w     30.00 103.00   1.00   12.50    --  106.46 -94.00  30.00   73
 46  \w     74.00 103.00   1.00   12.50    --  106.46  77.00 -90.00   29
 47  \w     74.00 100.00   1.00   12.50    --  106.46  77.00 -30.00   26
 48  \w     42.00 121.00   1.00   12.50    --  106.46-125.00  30.00   79
 49  \w     78.00 105.00   1.00   12.50    --  106.46  61.00  90.00   27
 50  \w     24.00 105.00   1.00   12.50    --  106.46 -94.00-120.00   81
 51  \w     74.00 149.00   1.00   12.50    --  106.46  77.00 150.00   75
 52  \w     85.00 149.00   1.00   12.50    --  106.46 125.00-120.00   64
 53  \w     74.00 153.00   1.00   12.50    --  106.46  77.00  30.00   79
 54  \w     80.00 107.00   1.00   12.50    --  106.46  61.00   0.00   27
 55  \w    107.00 150.00   1.00   12.50    --  106.46  77.00-150.00   43
 56  \w     74.00  99.00   1.00   12.50    --  106.46  77.00-150.00   25
 57  \w     78.00 158.00   1.00   12.50    --  106.46  61.00 -30.00   80
 58  \w     74.00 155.00   1.00   12.50    --  106.46  77.00  90.00   81
 59  \w     77.00 109.00   1.00   12.50    --  106.46  61.00 -90.00   32
;
_diffrn_measurement_device 'four-circle diffractometer'
_diffrn_measurement_device_type 'SuperNova, Single source at offset, Atlas'
_diffrn_measurement_method '\w scans'
_diffrn_orient_matrix_type 'CrysAlisPro convention (1999,Acta A55,543-557)'
_diffrn_orient_matrix_UB_11 -0.1607987000
_diffrn_orient_matrix_UB_12 -0.0211714000
_diffrn_orient_matrix_UB_13 -0.0442666000
_diffrn_orient_matrix_UB_21 0.0079163500
_diffrn_orient_matrix_UB_22 0.1277557500
_diffrn_orient_matrix_UB_23 -0.0515468000
_diffrn_orient_matrix_UB_31 0.0458188500
_diffrn_orient_matrix_UB_32 -0.0962634500
_diffrn_orient_matrix_UB_33 -0.0586924000
_diffrn_radiation_monochromator mirror
_diffrn_radiation_probe x-ray
_diffrn_radiation_type CuK\a
_diffrn_radiation_wavelength 1.54184
_diffrn_reflns_av_R_equivalents 0.0270
_diffrn_reflns_av_unetI/netI 0.0102
_diffrn_reflns_Laue_measured_fraction_full 1.000
_diffrn_reflns_Laue_measured_fraction_max 0.996
_diffrn_reflns_limit_h_max 11
_diffrn_reflns_limit_h_min -11
_diffrn_reflns_limit_k_max 11
_diffrn_reflns_limit_k_min -11
_diffrn_reflns_limit_l_max 22
_diffrn_reflns_limit_l_min -22
_diffrn_reflns_number 14499
_diffrn_reflns_point_group_measured_fraction_full 1.000
_diffrn_reflns_point_group_measured_fraction_max 0.996
_diffrn_reflns_theta_full 67.684
_diffrn_reflns_theta_max 73.833
_diffrn_reflns_theta_min 5.155
_diffrn_source 'micro-focus sealed X-ray tube'
_diffrn_source_type 'SuperNova (Cu) X-ray Source'
_exptl_absorpt_coefficient_mu 0.727
_exptl_absorpt_correction_T_max 0.970
_exptl_absorpt_correction_T_min 0.929
_exptl_absorpt_correction_type gaussian
_exptl_absorpt_process_details
;
CrysAlisPro 1.171.38.43 (Rigaku Oxford Diffraction, 2015)
Numerical absorption correction based on gaussian integration over
            a multifaceted crystal model
Empirical absorption correction using spherical harmonics,
 implemented in SCALE3 ABSPACK scaling algorithm.
;
_exptl_crystal_colour 'clear orange'
_exptl_crystal_colour_lustre clear
_exptl_crystal_colour_primary orange
_exptl_crystal_density_diffrn 1.436
_exptl_crystal_description prism
_exptl_crystal_F_000 704
_exptl_crystal_size_max 0.285
_exptl_crystal_size_mid 0.115
_exptl_crystal_size_min 0.11
_refine_diff_density_max 0.174
_refine_diff_density_min -0.262
_refine_diff_density_rms 0.042
_refine_ls_extinction_method none
_refine_ls_goodness_of_fit_ref 1.201
_refine_ls_hydrogen_treatment constr
_refine_ls_matrix_type full
_refine_ls_number_parameters 182
_refine_ls_number_reflns 1590
_refine_ls_number_restraints 0
_refine_ls_restrained_S_all 1.201
_refine_ls_R_factor_all 0.0486
_refine_ls_R_factor_gt 0.0473
_refine_ls_shift/su_max 0.000
_refine_ls_shift/su_mean 0.000
_refine_ls_structure_factor_coef Fsqd
_refine_ls_weighting_details 'w=1/[\s^2^(Fo^2^)+(0.0252P)^2^+2.3469P] where P=(Fo^2^+2Fc^2^)/3'
_refine_ls_weighting_scheme calc
_refine_ls_wR_factor_gt 0.1086
_refine_ls_wR_factor_ref 0.1093
_reflns_Friedel_coverage 0.000
_reflns_number_gt 1524
_reflns_number_total 1590
_reflns_threshold_expression 'I > 2\s(I)'
_cod_data_source_file jo8b02973_si_006.cif
_cod_data_source_block c2_q037
_cod_depositor_comments 'Adding full bibliography for 4033594--4033599.cif.'
_cod_database_code 4033599
_shelx_shelxl_version_number 2016/6
_chemical_oxdiff_formula 'C18 H4 N4'
_chemical_oxdiff_usercomment Simeth_Koenig_NS-793-f3
_shelx_space_group_comment
;
The symmetry employed for this shelxl refinement is uniquely defined
by the following loop, which should always be used as a source of
symmetry information in preference to the above space-group names.
They are only intended as comments.
;
_reflns_odcompleteness_completeness 99.93
_reflns_odcompleteness_iscentric 1
_reflns_odcompleteness_theta 66.97
_olex2_refinement_description
;
1. Fixed Uiso
 At 1.2 times of:
  All C(H) groups
2. Others
 Sof(H003)=Sof(C008)=Sof(H008)=Sof(C00A)=Sof(N00C)=Sof(N00E)=Sof(C2)=Sof(H2)=
 Sof(C4)=Sof(H4)=Sof(C1AA)=Sof(H1AA)=1-FVAR(1)
 Sof(H004)=Sof(C007)=Sof(H007)=Sof(C009)=Sof(N00B)=Sof(N00D)=Sof(C1)=Sof(H1)=
 Sof(C0AA)=Sof(H0AA)=Sof(C3)=Sof(H3)=FVAR(1)
3.a Aromatic/amide H refined with riding coordinates:
 C003(H003), C004(H004), C005(H005), C006(H006), C007(H007), C008(H008),
 C1(H1), C2(H2), C4(H4), C0AA(H0AA), C1AA(H1AA), C3(H3)
;
_olex2_diffrn_ambient_temperature_device 'Oxford Cryosystems, CryoStream 700'
_olex2_exptl_crystal_mounting_method 'The crystal was mounted on a MITIGEN holder oil'
_olex2_submission_original_sample_id NS_793_f3
_olex2_submission_special_instructions 'No special instructions were received'
_oxdiff_exptl_absorpt_empirical_details
;
Empirical correction (ABSPACK) includes:
- Absorption correction using spherical harmonics
- Frame scaling
;
_oxdiff_exptl_absorpt_empirical_full_max 1.815
_oxdiff_exptl_absorpt_empirical_full_min 0.536

loop_
_space_group_symop_operation_xyz
'x, y, z'
'-x, y, -z+1/2'
'x+1/2, y+1/2, z'
'-x+1/2, y+1/2, -z+1/2'
'-x, -y, -z'
'x, -y, z-1/2'
'-x+1/2, -y+1/2, -z'
'x+1/2, -y+1/2, z-1/2'

loop_
_atom_site_label
_atom_site_type_symbol
_atom_site_fract_x
_atom_site_fract_y
_atom_site_fract_z
_atom_site_U_iso_or_equiv
_atom_site_adp_type
_atom_site_occupancy
_atom_site_site_symmetry_order
_atom_site_calc_flag
_atom_site_refinement_flags_posn
_atom_site_refinement_flags_occupancy
_atom_site_disorder_assembly
_atom_site_disorder_group
N001 N 0.32066(13) 0.37520(14) 0.39180(7) 0.0205(3) Uani 1 1 d . . . .
C002 C 0.36108(16) 0.37493(17) 0.47213(8) 0.0201(3) Uani 1 1 d . . . .
C003 C 0.38019(17) 0.29222(17) 0.34496(9) 0.0227(3) Uani 1 1 d . . . .
H003 H 0.454047 0.226813 0.361950 0.027 Uiso 0.486(2) 1 calc R P A 2
C004 C 0.21466(16) 0.45794(17) 0.34501(9) 0.0228(3) Uani 1 1 d . . . .
H004 H 0.157823 0.523393 0.362014 0.027 Uiso 0.514(2) 1 calc R P A 1
C005 C 0.20742(17) 0.42666(18) 0.26804(9) 0.0259(4) Uani 1 1 d . . . .
H005 H 0.144938 0.467287 0.224290 0.031 Uiso 1 1 calc R . . .
C006 C 0.31036(18) 0.32360(18) 0.26797(9) 0.0257(4) Uani 1 1 d . . . .
H006 H 0.329021 0.283012 0.224170 0.031 Uiso 1 1 calc R . . .
C007 C 0.3734(9) 0.4281(9) 0.6031(3) 0.0234(15) Uani 0.514(2) 1 d . P A 1
H007 H 0.339428 0.480084 0.638754 0.028 Uiso 0.514(2) 1 calc R P A 1
C008 C 0.4798(9) 0.3220(9) 0.6030(3) 0.0226(16) Uani 0.486(2) 1 d . P A 2
H008 H 0.549787 0.269984 0.638440 0.027 Uiso 0.486(2) 1 calc R P A 2
C009 C 0.4793(5) 0.2699(5) 0.4984(3) 0.0223(9) Uani 0.514(2) 1 d . P A 1
C00A C 0.2684(5) 0.4805(5) 0.4980(3) 0.0222(9) Uani 0.486(2) 1 d . P A 2
N00B N 0.4829(3) 0.2041(3) 0.37302(15) 0.0233(6) Uani 0.514(2) 1 d . P A 1
N00C N 0.1403(3) 0.5464(3) 0.37301(16) 0.0225(6) Uani 0.486(2) 1 d . P A 2
N00D N 0.5346(3) 0.1891(3) 0.44733(15) 0.0241(6) Uani 0.514(2) 1 d . P A 1
N00E N 0.1630(3) 0.5611(3) 0.44747(16) 0.0229(6) Uani 0.486(2) 1 d . P A 2
C1 C 0.3142(5) 0.4481(5) 0.5243(3) 0.0234(9) Uani 0.514(2) 1 d . P A 1
H1 H 0.240529 0.513664 0.507354 0.028 Uiso 0.514(2) 1 calc R P A 1
C2 C 0.2902(4) 0.4990(4) 0.57793(19) 0.0244(8) Uani 0.486(2) 1 d . P A 2
H2 H 0.234702 0.564042 0.596246 0.029 Uiso 0.486(2) 1 calc R P A 2
C4 C 0.4596(5) 0.3028(5) 0.5246(3) 0.0230(10) Uani 0.486(2) 1 d . P A 2
H4 H 0.516465 0.237398 0.507638 0.028 Uiso 0.486(2) 1 calc R P A 2
C0AA C 0.5375(4) 0.2515(4) 0.57788(19) 0.0257(7) Uani 0.514(2) 1 d . P A 1
H0AA H 0.611708 0.186852 0.596098 0.031 Uiso 0.514(2) 1 calc R P A 1
C1AA C 0.3944(10) 0.4207(11) 0.6301(3) 0.0248(15) Uani 0.486(2) 1 d . P A 2
H1AA H 0.408282 0.433236 0.683425 0.030 Uiso 0.486(2) 1 calc R P A 2
C3 C 0.4853(10) 0.3292(10) 0.6300(3) 0.0254(15) Uani 0.514(2) 1 d . P A 1
H3 H 0.524168 0.316146 0.683256 0.031 Uiso 0.514(2) 1 calc R P A 1

loop_
_atom_site_aniso_label
_atom_site_aniso_U_11
_atom_site_aniso_U_22
_atom_site_aniso_U_33
_atom_site_aniso_U_23
_atom_site_aniso_U_13
_atom_site_aniso_U_12
N001 0.0207(6) 0.0199(6) 0.0210(6) -0.0003(5) 0.0058(5) -0.0019(5)
C002 0.0210(7) 0.0196(7) 0.0200(7) 0.0002(6) 0.0058(6) -0.0045(6)
C003 0.0233(8) 0.0203(8) 0.0261(8) -0.0029(6) 0.0093(6) -0.0003(6)
C004 0.0205(7) 0.0208(8) 0.0263(8) 0.0025(6) 0.0047(6) 0.0013(6)
C005 0.0251(8) 0.0275(9) 0.0225(8) 0.0041(7) 0.0021(6) -0.0009(6)
C006 0.0295(8) 0.0268(9) 0.0227(8) -0.0037(7) 0.0099(6) -0.0029(7)
C007 0.027(3) 0.024(2) 0.020(3) -0.002(3) 0.008(3) -0.002(2)
C008 0.022(2) 0.025(3) 0.020(4) 0.003(3) 0.004(3) 0.0001(18)
C009 0.0191(18) 0.019(2) 0.028(3) 0.0025(16) 0.0051(16) 0.0023(15)
C00A 0.021(2) 0.020(2) 0.026(3) -0.0032(17) 0.0084(18) 0.0010(17)
N00B 0.0239(13) 0.0231(14) 0.0225(13) 0.0005(10) 0.0057(10) 0.0073(10)
N00C 0.0230(13) 0.0221(14) 0.0227(14) 0.0000(11) 0.0066(11) 0.0077(11)
N00D 0.0238(13) 0.0239(14) 0.0242(13) 0.0003(11) 0.0056(10) 0.0082(11)
N00E 0.0233(14) 0.0222(14) 0.0239(14) -0.0012(11) 0.0075(11) 0.0075(11)
C1 0.021(2) 0.019(2) 0.032(3) -0.0020(17) 0.0097(18) -0.0001(16)
C2 0.0271(18) 0.0251(18) 0.0223(17) -0.0026(15) 0.0086(14) 0.0033(16)
C4 0.0177(19) 0.018(2) 0.035(3) 0.0003(18) 0.0088(18) 0.0020(15)
C0AA 0.0257(16) 0.0261(17) 0.0238(17) 0.0033(14) 0.0040(14) 0.0044(15)
C1AA 0.026(3) 0.029(2) 0.017(3) 0.004(3) 0.001(3) -0.0010(19)
C3 0.032(3) 0.029(2) 0.017(3) -0.004(3) 0.010(3) -0.0035(18)

loop_
_atom_type_symbol
_atom_type_description
_atom_type_scat_dispersion_real
_atom_type_scat_dispersion_imag
_atom_type_scat_source
C C 0.0181 0.0091 'International Tables Vol C Tables 4.2.6.8 and 6.1.1.4'
H H 0.0000 0.0000 'International Tables Vol C Tables 4.2.6.8 and 6.1.1.4'
N N 0.0311 0.0180 'International Tables Vol C Tables 4.2.6.8 and 6.1.1.4'

loop_
_exptl_crystal_face_index_h
_exptl_crystal_face_index_k
_exptl_crystal_face_index_l
_exptl_crystal_face_perp_dist
-4 -4 3 0.0475
0 6 5 0.1119
-6 -2 8 0.0742
0 0 -11 0.0372
-3 5 1 0.1368
3 -5 5 0.1085
1 -1 10 0.0648
0 0 11 0.0730
-3 -1 -8 0.0682
-6 2 0 0.1293
4 4 -8 0.0664
4 -2 -10 0.1047
2 6 -3 0.0946
4 4 0 0.0617
3 5 2 0.0618
6 0 -7 0.1075
3 1 8 0.0597
5 -3 -1 0.1275
3 -3 -8 0.1214
2 -2 9 0.0752
-3 -3 10 0.0572
-4 2 11 0.1068
-3 -1 11 0.0765
5 3 3 0.0660
3 3 6 0.0543
-6 0 3 0.1065
-6 -2 -1 0.0803

loop_
_geom_angle_atom_site_label_1
_geom_angle_atom_site_label_2
_geom_angle_atom_site_label_3
_geom_angle
C002 N001 C003 125.49(14)
C004 N001 C002 125.89(14)
C004 N001 C003 108.62(13)
N001 C002 C009 107.8(2)
N001 C002 C00A 107.1(2)
C1 C002 N001 132.1(2)
C1 C002 C009 120.1(3)
C4 C002 N001 132.9(3)
C4 C002 C00A 120.0(3)
N001 C003 H003 126.1
N001 C003 C006 107.87(14)
C006 C003 H003 126.1
N00B C003 N001 122.38(18)
N00B C003 C006 129.76(18)
N001 C004 H004 126.0
N001 C004 C005 108.01(14)
C005 C004 H004 126.0
N00C C004 N001 122.36(18)
N00C C004 C005 129.63(19)
C004 C005 H005 126.1
C004 C005 C006 107.75(15)
C006 C005 H005 126.1
C003 C006 C005 107.75(15)
C003 C006 H006 126.1
C005 C006 H006 126.1
C1 C007 H007 119.8
C1 C007 C3 120.4(7)
C3 C007 H007 119.8
C4 C008 H008 120.0
C4 C008 C1AA 120.0(7)
C1AA C008 H008 120.0
N00D C009 C002 123.6(3)
C0AA C009 C002 118.0(3)
C0AA C009 N00D 118.4(4)
N00E C00A C002 124.1(4)
N00E C00A C2 118.4(4)
C2 C00A C002 117.5(4)
C003 N00B N00D 120.9(2)
C004 N00C N00E 120.7(2)
N00B N00D C009 119.9(3)
N00C N00E C00A 119.9(3)
C002 C1 C007 121.0(5)
C002 C1 H1 119.5
C007 C1 H1 119.5
C00A C2 H2 120.0
C1AA C2 C00A 120.1(4)
C1AA C2 H2 120.0
C002 C4 C008 121.9(5)
C002 C4 H4 119.0
C008 C4 H4 119.0
C009 C0AA H0AA 120.0
C3 C0AA C009 119.9(4)
C3 C0AA H0AA 120.0
C008 C1AA H1AA 119.8
C2 C1AA C008 120.5(5)
C2 C1AA H1AA 119.8
C007 C3 H3 119.7
C0AA C3 C007 120.6(5)
C0AA C3 H3 119.7

loop_
_geom_bond_atom_site_label_1
_geom_bond_atom_site_label_2
_geom_bond_distance
N001 C002 1.3784(19)
N001 C003 1.379(2)
N001 C004 1.376(2)
C002 C009 1.489(5)
C002 C00A 1.494(5)
C002 C1 1.332(5)
C002 C4 1.327(5)
C003 H003 0.9300
C003 C006 1.387(2)
C003 N00B 1.288(3)
C004 H004 0.9300
C004 C005 1.386(2)
C004 N00C 1.287(3)
C005 H005 0.9300
C005 C006 1.391(2)
C006 H006 0.9300
C007 H007 0.9300
C007 C1 1.379(7)
C007 C3 1.410(14)
C008 H008 0.9300
C008 C4 1.370(7)
C008 C1AA 1.414(14)
C009 N00D 1.400(5)
C009 C0AA 1.386(6)
C00A N00E 1.389(5)
C00A C2 1.394(6)
N00B N00D 1.291(4)
N00C N00E 1.293(4)
C1 H1 0.9300
C2 H2 0.9300
C2 C1AA 1.385(8)
C4 H4 0.9300
C0AA H0AA 0.9300
C0AA C3 1.382(8)
C1AA H1AA 0.9300
C3 H3 0.9300

loop_
_exptl_oxdiff_crystal_face_indexfrac_h
_exptl_oxdiff_crystal_face_indexfrac_k
_exptl_oxdiff_crystal_face_indexfrac_l
_exptl_oxdiff_crystal_face_x
_exptl_oxdiff_crystal_face_y
_exptl_oxdiff_crystal_face_z
-3.9994 -4.0021 2.9973 0.5951 -0.6975 0.0261
0.0011 6.0059 5.4965 -0.3706 0.4840 -0.9007
-5.9983 -1.9993 7.9936 0.6530 -0.7150 -0.5515
0.0008 -0.0030 -10.9974 0.4868 0.5665 0.6458
-2.9975 5.0039 0.9952 0.3320 0.5642 -0.6774
2.9971 -5.0022 5.0034 -0.5975 -0.8732 0.3252
0.9986 -0.9980 9.9989 -0.5821 -0.6350 -0.4450
-0.0008 0.0030 10.9974 -0.4868 -0.5665 -0.6458
-2.9983 -1.0030 -8.0004 0.8575 0.2605 0.4287
-5.9968 2.0015 0.4938 0.9000 0.1828 -0.4964
3.9998 4.0006 -8.4960 -0.3518 0.9807 0.2968
3.9984 -2.0043 -10.4933 -0.1360 0.3165 0.9920
2.0008 6.0034 -3.4997 -0.2939 0.9632 -0.2808
3.9992 4.0028 -0.4978 -0.7058 0.5687 -0.1729
2.9998 5.0041 1.5004 -0.6547 0.5857 -0.4323
5.9978 -0.0018 -6.9931 -0.6548 0.4077 0.6854
2.9984 1.0028 7.5005 -0.8354 -0.2348 -0.3994
4.9971 -3.0025 -1.4941 -0.6738 -0.2670 0.6057
2.9985 -3.0045 -8.4942 -0.0425 0.0777 0.9252
1.9980 -1.9990 9.0004 -0.6774 -0.7035 -0.2443
-3.0001 -2.9993 10.4960 0.0813 -0.9480 -0.4648
-3.9985 2.0044 10.9931 0.1139 -0.3422 -1.0214
-2.9997 -0.9976 11.4950 -0.0054 -0.7437 -0.7161
4.9983 3.0031 3.0026 -1.0002 0.2685 -0.2363
2.9990 3.0037 5.5002 -0.7893 0.1240 -0.4746
-5.9975 0.0009 3.4939 0.8097 -0.2275 -0.4800
-5.9977 -2.0018 -1.0043 1.0513 -0.2515 -0.0232
